data_2014381
loop_
_publ_author_name
'Goodman, M. Scott '
'Goodman, Margaret A. '
' Kovalevsky, Andrey Y.'
' Nazarenko, Alexander Y.'
'Pope, Donald'

_publ_section_title
;
 Bis[bis(3-phenylpyrazol-1-yl)(pyrazol-1-yl)methane]copper(II)
 bis(perchlorate) acetonitrile disolvate
;
_journal_coeditor_code SF1025
_journal_issue 2
_journal_name_full 'Acta Crystallographica Section C'
_journal_page_first m30
_journal_page_last m32
_journal_paper_doi 10.1107/S0108270105041661
_journal_volume 62
_journal_year 2006
_chemical_formula_iupac '[Cu (C22 H18 N6)2] (Cl O4)2, 2C2 H3 N'
_chemical_formula_moiety 'C44 H36 Cu N12 2+, 2Cl O4 -, 2C2 H3 N'
_chemical_formula_sum 'C48 H42 Cl2 Cu N14 O8'
_chemical_formula_weight 1077.40
_chemical_name_systematic
;Bis[bis(3-phenylpyrazol-1-yl)(pyrazol-1-yl)methane]copper(II)
 bis(perchlorate) acetonitrile solvate
;
_space_group_IT_number 14
_symmetry_cell_setting monoclinic
_symmetry_space_group_name_Hall '-P 2ybc'
_symmetry_space_group_name_H-M 'P 1 21/c 1'
_atom_sites_solution_hydrogens geom
_atom_sites_solution_primary direct
_atom_sites_solution_secondary difmap
_audit_creation_method SHELXL-97
_cell_angle_alpha 90.00
_cell_angle_beta 109.9490(10)
_cell_angle_gamma 90.00
_cell_formula_units_Z 2
_cell_length_a 11.3652(2)
_cell_length_b 16.3372(3)
_cell_length_c 14.0065(3)
_cell_measurement_reflns_used 20256
_cell_measurement_temperature 90(2)
_cell_measurement_theta_max 29
_cell_measurement_theta_min 3
_cell_volume 2444.62(8)
_computing_cell_refinement SMART
_computing_data_collection 'SMART (Bruker, 1998)'
_computing_data_reduction 'SAINT (Bruker, 1998)'
_computing_molecular_graphics 'ORTEP-3 for Windows (Farrugia, 1997)'
_computing_publication_material SHELXL97
_computing_structure_refinement 'SHELXL97 (Sheldrick, 1997)'
_computing_structure_solution 'SHELXS97 (Sheldrick, 1990)'
_diffrn_ambient_temperature 90(2)
_diffrn_measured_fraction_theta_full 0.998
_diffrn_measured_fraction_theta_max 0.998
_diffrn_measurement_device_type 'Bruker SMART CCD area-detector'
_diffrn_measurement_method '\f and \w'
_diffrn_radiation_monochromator graphite
_diffrn_radiation_source 'rotating anode'
_diffrn_radiation_type MoK\a
_diffrn_radiation_wavelength 0.71073
_diffrn_reflns_av_R_equivalents 0.0302
_diffrn_reflns_av_sigmaI/netI 0.0181
_diffrn_reflns_limit_h_max 14
_diffrn_reflns_limit_h_min -14
_diffrn_reflns_limit_k_max 21
_diffrn_reflns_limit_k_min -21
_diffrn_reflns_limit_l_max 18
_diffrn_reflns_limit_l_min -18
_diffrn_reflns_number 34957
_diffrn_reflns_theta_full 27.50
_diffrn_reflns_theta_max 27.50
_diffrn_reflns_theta_min 1.91
_diffrn_standards_decay_% 0
_exptl_absorpt_coefficient_mu 0.627
_exptl_absorpt_correction_T_max 0.88
_exptl_absorpt_correction_T_min 0.79
_exptl_absorpt_correction_type empirical
_exptl_absorpt_process_details '(SADABS; Sheldrick, 1996)'
_exptl_crystal_colour green
_exptl_crystal_density_diffrn 1.464
_exptl_crystal_density_method 'not measured'
_exptl_crystal_description prism
_exptl_crystal_F_000 1110
_exptl_crystal_size_max 0.40
_exptl_crystal_size_mid 0.25
_exptl_crystal_size_min 0.19
_refine_diff_density_max 0.920
_refine_diff_density_min -0.372
_refine_ls_extinction_coef 0.0099(5)
_refine_ls_extinction_expression Fc^*^=kFc[1+0.001xFc^2^\l^3^/sin(2\q)]^-1/4^
_refine_ls_extinction_method SHELXL97
_refine_ls_goodness_of_fit_ref 1.049
_refine_ls_hydrogen_treatment constr
_refine_ls_matrix_type full
_refine_ls_number_parameters 352
_refine_ls_number_reflns 5606
_refine_ls_number_restraints 0
_refine_ls_restrained_S_all 1.049
_refine_ls_R_factor_all 0.0382
_refine_ls_R_factor_gt 0.0323
_refine_ls_shift/su_max 0.000
_refine_ls_shift/su_mean 0.000
_refine_ls_structure_factor_coef Fsqd
_refine_ls_weighting_details 'calc w=1/[\s^2^(Fo^2^)+(0.0395P)^2^+2.3608P] where P=(Fo^2^+2Fc^2^)/3'
_refine_ls_weighting_scheme calc
_refine_ls_wR_factor_gt 0.0850
_refine_ls_wR_factor_ref 0.0882
_reflns_number_gt 4998
_reflns_number_total 5606
_reflns_threshold_expression I>2\s(I)
_cod_data_source_file sf1025.cif
_cod_data_source_block I
_cod_depositor_comments
;
The following automatic conversions were performed:

'_geom_torsion_publ_flag' value 'Y' changed to 'y' according to
/home/saulius/struct/CIF-dictionaries/cif_core.dic dictionary named
'cif_core.dic' version 2.4.1 from 2010-06-29.

Automatic conversion script
Id: cif_fix_values 1715 2011-07-08 13:25:40Z adriana 
;
_cod_original_sg_symbol_H-M 'P 21/c'
_cod_database_code 2014381
_cod_database_fobs_code 2014381

loop_
_symmetry_equiv_pos_as_xyz
'x, y, z'
'-x, y+1/2, -z+1/2'
'-x, -y, -z'
'x, -y-1/2, z-1/2'

loop_
_atom_site_label
_atom_site_fract_x
_atom_site_fract_y
_atom_site_fract_z
_atom_site_U_iso_or_equiv
_atom_site_adp_type
_atom_site_calc_flag
_atom_site_refinement_flags
_atom_site_occupancy
_atom_site_disorder_assembly
_atom_site_disorder_group
_atom_site_type_symbol
Cu 0.5000 0.0000 0.5000 0.01224(8) Uani d S 1 . . Cu
C1 0.49831(15) 0.09785(9) 0.30996(11) 0.0145(3) Uani d . 1 . . C
H1 0.49497 0.1221 0.2513 0.017 Uiso calc R 1 . . H
N11 0.38371(13) 0.11733(8) 0.32805(10) 0.0159(3) Uani d . 1 . . N
N12 0.36313(13) 0.09052(8) 0.41361(10) 0.0160(3) Uani d . 1 . . N
C13 0.26062(16) 0.13104(11) 0.41371(12) 0.0206(3) Uani d . 1 . . C
C14 0.21777(18) 0.18329(13) 0.32935(14) 0.0289(4) Uani d . 1 . . C
H14 0.1494 0.2170 0.3127 0.035 Uiso calc R 1 . . H
C15 0.29888(17) 0.17359(12) 0.27720(13) 0.0243(4) Uani d . 1 . . C
H15 0.29619 0.1991 0.2213 0.029 Uiso calc R 1 . . H
N21 0.60552(13) 0.13028(8) 0.38931(10) 0.0156(3) Uani d . 1 . . N
N22 0.63298(12) 0.10663(8) 0.48790(10) 0.0156(3) Uani d . 1 . . N
C23 0.72498(15) 0.15711(10) 0.54061(12) 0.0184(3) Uani d . 1 . . C
C24 0.75476(17) 0.21294(12) 0.47575(14) 0.0245(4) Uani d . 1 . . C
H24 0.8160 0.2544 0.4944 0.029 Uiso calc R 1 . . H
C25 0.67645(16) 0.19453(11) 0.38015(13) 0.0210(3) Uani d . 1 . . C
H25 0.67236 0.2219 0.3182 0.025 Uiso calc R 1 . . H
N31 0.50879(13) 0.01076(8) 0.29753(10) 0.0159(3) Uani d . 1 . . N
N32 0.50826(12) -0.04151(8) 0.37242(9) 0.0139(3) Uani d . 1 . . N
C33 0.51440(15) -0.11631(10) 0.33689(12) 0.0161(3) Uani d . 1 . . C
H33 0.51578 -0.1631 0.3714 0.019 Uiso calc R 1 . . H
C34 0.51838(17) -0.11207(10) 0.23862(13) 0.0200(3) Uani d . 1 . . C
H34 0.5227 -0.1554 0.1975 0.024 Uiso calc R 1 . . H
C35 0.51451(17) -0.03046(10) 0.21559(12) 0.0198(3) Uani d . 1 . . C
H35 0.51563 -0.0074 0.1541 0.024 Uiso calc R 1 . . H
C41 0.20239(15) 0.12236(11) 0.49266(12) 0.0206(3) Uani d . 1 . . C
C42 0.15938(16) 0.19302(12) 0.52630(13) 0.0228(3) Uani d . 1 . . C
H42 0.1697 0.2441 0.5000 0.027 Uiso calc R 1 . . H
C43 0.10140(16) 0.18777(12) 0.59851(13) 0.0249(4) Uani d . 1 . . C
H43 0.0722 0.2349 0.6201 0.030 Uiso calc R 1 . . H
C44 0.08676(17) 0.11233(13) 0.63879(15) 0.0281(4) Uani d . 1 . . C
H44 0.0465 0.10881 0.6912 0.034 Uiso calc R 1 . . H
C45 0.12885(18) 0.04191(13) 0.60530(16) 0.0314(4) Uani d . 1 . . C
H45 0.1183 -0.0122 0.6339 0.038 Uiso calc R 1 . . H
C46 0.18580(17) 0.04670(12) 0.53183(15) 0.0266(4) Uani d . 1 . . C
H46 0.2140 -0.0028 0.5079 0.032 Uiso calc R 1 . . H
C51 0.78705(15) 0.15142(11) 0.65143(12) 0.0191(3) Uani d . 1 . . C
C52 0.84255(16) 0.22159(11) 0.70488(13) 0.0218(3) Uani d . 1 . . C
H52 0.8361 0.2718 0.6705 0.026 Uiso calc R 1 . . H
C53 0.90713(16) 0.21741(12) 0.80849(14) 0.0255(4) Uani d . 1 . . C
H53 0.9454 0.2659 0.8449 0.031 Uiso calc R 1 . . H
C54 0.91691(17) 0.14371(13) 0.85999(14) 0.0286(4) Uani d . 1 . . C
H54 0.9633 0.14103 0.9335 0.034 Uiso calc R 1 . . H
C55 0.86124(17) 0.07395(13) 0.80772(14) 0.0281(4) Uani d . 1 . . C
H55 0.8666 0.0258 0.8412 0.034 Uiso calc R 1 . . H
C56 0.79703(16) 0.07803(12) 0.70345(13) 0.0231(3) Uani d . 1 . . C
H56 0.7607 0.0313 0.6686 0.028 Uiso calc R 1 . . H
Cl 0.48198(4) 0.33621(2) 0.54507(3) 0.01806(10) Uani d . 1 . . Cl
O1 0.49208(15) 0.40924(8) 0.49325(11) 0.0339(3) Uani d . 1 . . O
O2 0.47056(17) 0.26723(9) 0.48008(12) 0.0387(4) Uani d . 1 . . O
O3 0.59071(16) 0.32766(11) 0.63498(10) 0.0444(4) Uani d . 1 . . O
O4 0.37372(14) 0.34229(10) 0.57679(11) 0.0363(3) Uani d . 1 . . O
N1 0.9508(2) 0.10649(13) 0.11123(18) 0.0466(5) Uani d . 1 . . N
C4 0.8752(2) 0.05824(14) 0.10069(17) 0.0350(4) Uani d . 1 . . C
C5 0.7786(3) -0.00343(18) 0.0817(3) 0.0632(8) Uani d . 1 . . C
H5A 0.7914 -0.0486 0.0301 0.095 Uiso calc R 1 . . H
H5B 0.6881 0.0249 0.0486 0.095 Uiso calc R 1 . . H
H5C 0.7843 -0.0325 0.1522 0.095 Uiso calc R 1 . . H

loop_
_atom_site_aniso_label
_atom_site_aniso_U_11
_atom_site_aniso_U_22
_atom_site_aniso_U_33
_atom_site_aniso_U_12
_atom_site_aniso_U_13
_atom_site_aniso_U_23
Cu 0.01581(14) 0.01290(14) 0.00917(13) 0.00110(9) 0.00577(10) -0.00061(9)
C1 0.0192(7) 0.0135(7) 0.0119(7) 0.0004(6) 0.0068(6) -0.0003(5)
N11 0.0186(6) 0.0179(6) 0.0119(6) 0.0011(5) 0.0061(5) 0.0002(5)
N12 0.0187(6) 0.0185(6) 0.0126(6) -0.0029(5) 0.0074(5) -0.0023(5)
C13 0.0175(7) 0.0288(9) 0.0145(7) 0.0001(6) 0.0043(6) -0.0048(6)
C14 0.0254(9) 0.0426(11) 0.0179(8) 0.0134(8) 0.0065(7) 0.0020(8)
C15 0.0266(9) 0.0304(9) 0.0149(7) 0.0096(7) 0.0061(7) 0.0029(7)
N21 0.0195(7) 0.0169(6) 0.0115(6) -0.0013(5) 0.0069(5) 0.0001(5)
N22 0.0181(6) 0.0184(6) 0.0115(6) 0.0030(5) 0.0068(5) 0.0002(5)
C23 0.0159(7) 0.0243(8) 0.0161(7) 0.0003(6) 0.0071(6) -0.0032(6)
C24 0.0237(8) 0.0294(9) 0.0222(8) -0.0081(7) 0.0101(7) -0.0044(7)
C25 0.0250(8) 0.0214(8) 0.0195(8) -0.0051(7) 0.0113(7) -0.0013(6)
N31 0.0241(7) 0.0141(6) 0.0112(6) 0.0003(5) 0.0084(5) -0.0001(5)
N32 0.0176(6) 0.0135(6) 0.0113(6) 0.0000(5) 0.0057(5) 0.0011(5)
C33 0.0195(7) 0.0136(7) 0.0163(7) -0.0004(6) 0.0074(6) -0.0011(6)
C34 0.0289(9) 0.0165(7) 0.0165(7) -0.0001(6) 0.0101(7) -0.0039(6)
C35 0.0310(9) 0.0179(8) 0.0134(7) -0.0002(6) 0.0112(6) -0.0029(6)
C41 0.0131(7) 0.0328(9) 0.0155(7) 0.0004(6) 0.0042(6) -0.0056(6)
C42 0.0172(8) 0.0307(9) 0.0184(8) -0.0002(7) 0.0033(6) -0.0046(7)
C43 0.0172(8) 0.0353(10) 0.0220(8) 0.0026(7) 0.0065(7) -0.0095(7)
C44 0.0203(8) 0.0407(11) 0.0280(9) 0.0003(7) 0.0143(7) -0.0044(8)
C45 0.0261(9) 0.0348(11) 0.0398(11) -0.0003(8) 0.0198(8) 0.0001(9)
C46 0.0209(8) 0.0311(9) 0.0311(9) 0.0010(7) 0.0132(7) -0.0056(8)
C51 0.0126(7) 0.0287(8) 0.0168(7) 0.0009(6) 0.0061(6) -0.0050(6)
C52 0.0181(8) 0.0271(9) 0.0211(8) 0.0013(6) 0.0081(6) -0.0060(7)
C53 0.0173(8) 0.0362(10) 0.0220(8) -0.0002(7) 0.0056(7) -0.0114(7)
C54 0.0204(8) 0.0443(11) 0.0176(8) 0.0033(8) 0.0018(7) -0.0053(8)
C55 0.0238(9) 0.0358(10) 0.0216(9) 0.0027(7) 0.0038(7) 0.0023(8)
C56 0.0184(8) 0.0289(9) 0.0204(8) -0.0012(7) 0.0044(6) -0.0041(7)
Cl 0.0296(2) 0.01366(18) 0.01316(17) 0.00060(14) 0.01012(15) 0.00063(13)
O1 0.0599(10) 0.0181(6) 0.0312(7) -0.0013(6) 0.0253(7) 0.0065(5)
O2 0.0666(11) 0.0191(7) 0.0356(8) -0.0036(7) 0.0241(8) -0.0118(6)
O3 0.0430(9) 0.0684(11) 0.0171(6) 0.0251(8) 0.0043(6) -0.0001(7)
O4 0.0370(8) 0.0499(9) 0.0303(7) -0.0100(7) 0.0223(6) -0.0084(7)
N1 0.0383(11) 0.0373(10) 0.0595(13) -0.0016(9) 0.0105(10) -0.0003(9)
C4 0.0311(10) 0.0342(11) 0.0367(11) 0.0064(9) 0.0076(8) 0.0019(9)
C5 0.0425(15) 0.0499(16) 0.086(2) -0.0063(12) 0.0083(15) 0.0017(15)

loop_
_atom_type_symbol
_atom_type_description
_atom_type_scat_dispersion_real
_atom_type_scat_dispersion_imag
_atom_type_scat_source
C C 0.0033 0.0016 'International Tables Vol C Tables 4.2.6.8 and 6.1.1.4'
H H 0.0000 0.0000 'International Tables Vol C Tables 4.2.6.8 and 6.1.1.4'
N N 0.0061 0.0033 'International Tables Vol C Tables 4.2.6.8 and 6.1.1.4'
O O 0.0106 0.0060 'International Tables Vol C Tables 4.2.6.8 and 6.1.1.4'
Cl Cl 0.1484 0.1585 'International Tables Vol C Tables 4.2.6.8 and 6.1.1.4'
Cu Cu 0.3201 1.2651 'International Tables Vol C Tables 4.2.6.8 and 6.1.1.4'

loop_
_geom_angle_atom_site_label_1
_geom_angle_atom_site_label_2
_geom_angle_atom_site_label_3
_geom_angle_site_symmetry_1
_geom_angle_site_symmetry_3
_geom_angle
_geom_angle_publ_flag
N32 Cu N32 . 3_656 180.0 ?
N32 Cu N12 . . 88.60(5) y
N32 Cu N12 3_656 . 91.40(5) y
N32 Cu N12 . 3_656 91.40(5) ?
N32 Cu N12 3_656 3_656 88.60(5) ?
N12 Cu N12 . 3_656 180.00(7) ?
N32 Cu N22 . . 87.61(5) y
N32 Cu N22 3_656 . 92.39(5) y
N12 Cu N22 . . 79.19(5) y
N12 Cu N22 3_656 . 100.81(5) y
N32 Cu N22 . 3_656 92.39(5) ?
N32 Cu N22 3_656 3_656 87.61(5) ?
N12 Cu N22 . 3_656 100.81(5) ?
N12 Cu N22 3_656 3_656 79.19(5) ?
N22 Cu N22 . 3_656 180.00(7) ?
N21 C1 N31 . . 111.87(13) ?
N21 C1 N11 . . 111.06(12) ?
N31 C1 N11 . . 110.79(13) ?
N21 C1 H1 . . 107.6 ?
N31 C1 H1 . . 107.6 ?
N11 C1 H1 . . 107.6 ?
C15 N11 N12 . . 112.10(13) ?
C15 N11 C1 . . 125.68(14) ?
N12 N11 C1 . . 121.11(13) ?
C13 N12 N11 . . 104.54(13) ?
C13 N12 Cu . . 141.95(11) ?
N11 N12 Cu . . 113.51(10) ?
N12 C13 C14 . . 110.59(15) ?
N12 C13 C41 . . 124.41(15) ?
C14 C13 C41 . . 124.99(16) ?
C15 C14 C13 . . 106.01(16) ?
C15 C14 H14 . . 127.0 ?
C13 C14 H14 . . 127.0 ?
N11 C15 C14 . . 106.75(16) ?
N11 C15 H15 . . 126.6 ?
C14 C15 H15 . . 126.6 ?
C25 N21 N22 . . 112.15(13) ?
C25 N21 C1 . . 125.81(14) ?
N22 N21 C1 . . 121.20(13) ?
C23 N22 N21 . . 104.47(13) ?
C23 N22 Cu . . 144.83(11) ?
N21 N22 Cu . . 110.64(9) ?
N22 C23 C24 . . 110.96(15) ?
N22 C23 C51 . . 123.07(15) ?
C24 C23 C51 . . 125.94(15) ?
C25 C24 C23 . . 105.70(15) ?
C25 C24 H24 . . 127.2 ?
C23 C24 H24 . . 127.2 ?
N21 C25 C24 . . 106.71(15) ?
N21 C25 H25 . . 126.6 ?
C24 C25 H25 . . 126.6 ?
C35 N31 N32 . . 110.97(13) ?
C35 N31 C1 . . 128.58(14) ?
N32 N31 C1 . . 120.39(12) ?
C33 N32 N31 . . 105.95(12) ?
C33 N32 Cu . . 133.62(11) ?
N31 N32 Cu . . 120.43(10) ?
N32 C33 C34 . . 110.33(14) ?
N32 C33 H33 . . 124.8 ?
C34 C33 H33 . . 124.8 ?
C35 C34 C33 . . 105.76(14) ?
C35 C34 H34 . . 127.1 ?
C33 C34 H34 . . 127.1 ?
N31 C35 C34 . . 106.99(14) ?
N31 C35 H35 . . 126.5 ?
C34 C35 H35 . . 126.5 ?
C46 C41 C42 . . 119.42(16) ?
C46 C41 C13 . . 122.44(16) ?
C42 C41 C13 . . 118.11(16) ?
C43 C42 C41 . . 120.24(18) ?
C43 C42 H42 . . 119.9 ?
C41 C42 H42 . . 119.9 ?
C42 C43 C44 . . 120.28(17) ?
C42 C43 H43 . . 119.9 ?
C44 C43 H43 . . 119.9 ?
C45 C44 C43 . . 119.70(17) ?
C45 C44 H44 . . 120.2 ?
C43 C44 H44 . . 120.2 ?
C44 C45 C46 . . 120.27(19) ?
C44 C45 H45 . . 119.9 ?
C46 C45 H45 . . 119.9 ?
C41 C46 C45 . . 120.07(18) ?
C41 C46 H46 . . 120.0 ?
C45 C46 H46 . . 120.0 ?
C56 C51 C52 . . 119.14(16) ?
C56 C51 C23 . . 122.14(16) ?
C52 C51 C23 . . 118.65(16) ?
C53 C52 C51 . . 120.10(18) ?
C53 C52 H52 . . 119.9 ?
C51 C52 H52 . . 119.9 ?
C52 C53 C54 . . 120.43(17) ?
C52 C53 H53 . . 119.8 ?
C54 C53 H53 . . 119.8 ?
C55 C54 C53 . . 119.85(17) ?
C55 C54 H54 . . 120.1 ?
C53 C54 H54 . . 120.1 ?
C54 C55 C56 . . 119.72(19) ?
C54 C55 H55 . . 120.1 ?
C56 C55 H55 . . 120.1 ?
C51 C56 C55 . . 120.76(17) ?
C51 C56 H56 . . 119.6 ?
C55 C56 H56 . . 119.6 ?
O1 Cl O2 . . 110.05(9) ?
O1 Cl O3 . . 109.48(11) ?
O2 Cl O3 . . 110.23(10) ?
O1 Cl O4 . . 108.94(9) ?
O2 Cl O4 . . 110.39(10) ?
O3 Cl O4 . . 107.71(9) ?
N1 C4 C5 . . 177.0(3) ?
C4 C5 H5A . . 109.5 ?
C4 C5 H5B . . 109.5 ?
H5A C5 H5B . . 109.5 ?
C4 C5 H5C . . 109.5 ?
H5A C5 H5C . . 109.5 ?
H5B C5 H5C . . 109.5 ?

loop_
_geom_bond_atom_site_label_1
_geom_bond_atom_site_label_2
_geom_bond_site_symmetry_2
_geom_bond_distance
_geom_bond_publ_flag
Cu N32 . 1.9433(13) y
Cu N32 3_656 1.9433(13) ?
Cu N12 . 2.1878(14) y
Cu N12 3_656 2.1878(14) ?
Cu N22 . 2.3500(14) y
Cu N22 3_656 2.3500(14) ?
C1 N21 . 1.441(2) y
C1 N31 . 1.4432(19) y
C1 N11 . 1.445(2) y
C1 H1 . 0.9008 ?
N11 C15 . 1.347(2) y
N11 N12 . 1.3689(18) y
N12 C13 . 1.340(2) y
C13 C14 . 1.403(3) y
C13 C41 . 1.477(2) ?
C14 C15 . 1.367(3) y
C14 H14 . 0.9151 ?
C15 H15 . 0.8779 ?
N21 C25 . 1.356(2) y
N21 N22 . 1.3635(18) y
N22 C23 . 1.339(2) y
C23 C24 . 1.408(2) y
C23 C51 . 1.473(2) ?
C24 C25 . 1.365(2) y
C24 H24 . 0.9421 ?
C25 H25 . 0.9631 ?
N31 C35 . 1.351(2) y
N31 N32 . 1.3543(18) y
N32 C33 . 1.330(2) y
C33 C34 . 1.394(2) y
C33 H33 . 0.9018 ?
C34 C35 . 1.369(2) y
C34 H34 . 0.9241 ?
C35 H35 . 0.9438 ?
C41 C46 . 1.391(3) ?
C41 C42 . 1.397(2) ?
C42 C43 . 1.385(2) ?
C42 H42 . 0.9353 ?
C43 C44 . 1.389(3) ?
C43 H43 . 0.9294 ?
C44 C45 . 1.388(3) ?
C44 H44 . 0.9903 ?
C45 C46 . 1.392(3) ?
C45 H45 . 0.9939 ?
C46 H46 . 0.9708 ?
C51 C56 . 1.387(3) ?
C51 C52 . 1.397(2) ?
C52 C53 . 1.387(2) ?
C52 H52 . 0.9414 ?
C53 C54 . 1.388(3) ?
C53 H53 . 0.9613 ?
C54 C55 . 1.385(3) ?
C54 H54 . 0.9841 ?
C55 C56 . 1.394(2) ?
C55 H55 . 0.9076 ?
C56 H56 . 0.9240 ?
Cl O1 . 1.4214(13) ?
Cl O2 . 1.4265(14) ?
Cl O3 . 1.4389(15) ?
Cl O4 . 1.4471(14) ?
N1 C4 . 1.138(3) ?
C4 C5 . 1.447(4) ?
C5 H5A . 1.0774 ?
C5 H5B . 1.0774 ?
C5 H5C . 1.0774 ?

loop_
_geom_torsion_atom_site_label_1
_geom_torsion_atom_site_label_2
_geom_torsion_atom_site_label_3
_geom_torsion_atom_site_label_4
_geom_torsion_site_symmetry_1
_geom_torsion
_geom_torsion_publ_flag
N21 C1 N11 C15 . 106.23(18) ?
N31 C1 N11 C15 . -128.80(17) ?
N21 C1 N11 N12 . -60.69(18) ?
N31 C1 N11 N12 . 64.28(18) ?
C15 N11 N12 C13 . 1.07(18) ?
C1 N11 N12 C13 . 169.62(14) ?
C15 N11 N12 Cu . -179.30(11) ?
C1 N11 N12 Cu . -10.75(17) y
N32 Cu N12 C13 . 145.40(18) ?
N32 Cu N12 C13 3_656 -34.60(18) ?
N22 Cu N12 C13 . -126.76(19) ?
N22 Cu N12 C13 3_656 53.24(19) ?
N32 Cu N12 N11 . -34.02(10) ?
N32 Cu N12 N11 3_656 145.98(10) ?
N22 Cu N12 N11 . 53.82(10) ?
N22 Cu N12 N11 3_656 -126.18(10) ?
N11 N12 C13 C14 . -0.44(19) ?
Cu N12 C13 C14 . -179.89(14) ?
N11 N12 C13 C41 . -179.69(15) ?
Cu N12 C13 C41 . 0.9(3) ?
N12 C13 C14 C15 . -0.3(2) ?
C41 C13 C14 C15 . 178.95(17) ?
N12 N11 C15 C14 . -1.3(2) ?
C1 N11 C15 C14 . -169.20(16) ?
C13 C14 C15 N11 . 0.9(2) ?
N31 C1 N21 C25 . 127.44(16) ?
N11 C1 N21 C25 . -108.20(17) ?
N31 C1 N21 N22 . -63.84(18) ?
N11 C1 N21 N22 . 60.52(18) ?
C25 N21 N22 C23 . -0.99(18) ?
C1 N21 N22 C23 . -171.13(14) ?
C25 N21 N22 Cu . 176.92(11) ?
C1 N21 N22 Cu . 6.78(16) y
N32 Cu N22 C23 . -146.99(19) ?
N32 Cu N22 C23 3_656 33.01(19) ?
N12 Cu N22 C23 . 123.97(19) ?
N12 Cu N22 C23 3_656 -56.03(19) ?
N32 Cu N22 N21 . 36.52(10) ?
N32 Cu N22 N21 3_656 -143.48(10) ?
N12 Cu N22 N21 . -52.52(10) ?
N12 Cu N22 N21 3_656 127.48(10) ?
N21 N22 C23 C24 . 0.55(18) ?
Cu N22 C23 C24 . -176.06(14) ?
N21 N22 C23 C51 . -177.75(14) ?
Cu N22 C23 C51 . 5.6(3) ?
N22 C23 C24 C25 . 0.1(2) ?
C51 C23 C24 C25 . 178.30(16) ?
N22 N21 C25 C24 . 1.0(2) ?
C1 N21 C25 C24 . 170.64(15) ?
C23 C24 C25 N21 . -0.6(2) ?
N21 C1 N31 C35 . -117.32(18) ?
N11 C1 N31 C35 . 118.17(18) ?
N21 C1 N31 N32 . 65.81(18) ?
N11 C1 N31 N32 . -58.70(18) ?
C35 N31 N32 C33 . 0.32(18) ?
C1 N31 N32 C33 . 177.70(14) ?
C35 N31 N32 Cu . -179.81(11) ?
C1 N31 N32 Cu . -2.43(19) y
N12 Cu N32 C33 . -139.33(15) ?
N12 Cu N32 C33 3_656 40.67(15) ?
N22 Cu N32 C33 . 141.44(15) ?
N22 Cu N32 C33 3_656 -38.56(15) ?
N12 Cu N32 N31 . 40.84(12) ?
N12 Cu N32 N31 3_656 -139.16(12) ?
N22 Cu N32 N31 . -38.39(11) ?
N22 Cu N32 N31 3_656 141.61(11) ?
N31 N32 C33 C34 . -0.24(18) ?
Cu N32 C33 C34 . 179.92(12) ?
N32 C33 C34 C35 . 0.1(2) ?
N32 N31 C35 C34 . -0.3(2) ?
C1 N31 C35 C34 . -177.39(16) ?
C33 C34 C35 N31 . 0.1(2) ?
N12 C13 C41 C46 . -43.3(3) ?
C14 C13 C41 C46 . 137.6(2) ?
N12 C13 C41 C42 . 138.70(17) ?
C14 C13 C41 C42 . -40.5(3) ?
C46 C41 C42 C43 . 0.4(2) ?
C13 C41 C42 C43 . 178.47(15) ?
C41 C42 C43 C44 . 0.7(3) ?
C42 C43 C44 C45 . -0.9(3) ?
C43 C44 C45 C46 . 0.1(3) ?
C42 C41 C46 C45 . -1.2(3) ?
C13 C41 C46 C45 . -179.17(17) ?
C44 C45 C46 C41 . 0.9(3) ?
N22 C23 C51 C56 . 28.3(2) ?
C24 C23 C51 C56 . -149.71(18) ?
N22 C23 C51 C52 . -154.68(16) ?
C24 C23 C51 C52 . 27.3(2) ?
C56 C51 C52 C53 . 0.3(2) ?
C23 C51 C52 C53 . -176.79(15) ?
C51 C52 C53 C54 . -0.2(3) ?
C52 C53 C54 C55 . -0.4(3) ?
C53 C54 C55 C56 . 0.8(3) ?
C52 C51 C56 C55 . 0.1(3) ?
C23 C51 C56 C55 . 177.11(16) ?
C54 C55 C56 C51 . -0.7(3) ?
